data_9004094
loop_
_publ_author_name
'Rowland, J. F.'
'Gabe, E. J.'
'Hall, S. R.'

_publ_section_title
;
 The crystal structures of costibite (CoSbS) and paracostibite(CoSbS)
;
_journal_name_full 'The Canadian Mineralogist'
_journal_page_first 188
_journal_page_last 196
_journal_volume 13
_journal_year 1975
_chemical_formula_sum 'Co S Sb'
_chemical_name_mineral Paracostibite
_space_group_IT_number 61
_symmetry_space_group_name_Hall '-P 2ac 2ab'
_symmetry_space_group_name_H-M 'P b c a'
_cell_angle_alpha 90
_cell_angle_beta 90
_cell_angle_gamma 90
_cell_length_a 5.842
_cell_length_b 5.951
_cell_length_c 11.666
_cell_formula_units_Z 8
_cell_volume 405.577
_database_code_amcsd 0005115
_exptl_crystal_density_diffrn 6.968
_cod_original_formula_sum 'Co Sb S'
_cod_database_code 9004094

loop_
_space_group_symop_operation_xyz
x,y,z
x,1/2-y,1/2+z
-x,1/2+y,1/2-z
1/2-x,1/2+y,z
1/2+x,1/2-y,-z
1/2+x,y,1/2-z
1/2-x,-y,1/2+z
-x,-y,-z

loop_
_atom_site_aniso_label
_atom_site_aniso_U_11
_atom_site_aniso_U_22
_atom_site_aniso_U_33
_atom_site_aniso_U_12
_atom_site_aniso_U_13
_atom_site_aniso_U_23
Co 0.00350 0.00410 0.00280 0.00000 -0.00030 0.00010
Sb 0.00390 0.00400 0.00320 -0.00020 0.00030 -0.00020
S 0.00450 0.00480 0.00230 -0.00070 0.00010 0.00010

loop_
_atom_site_label
_atom_site_fract_x
_atom_site_fract_y
_atom_site_fract_z
Co 0.01360 0.16570 0.38410
Sb 0.11800 0.05000 0.18000
S -0.13330 0.30950 0.06590

loop_
_cod_related_entry_id
_cod_related_entry_database
_cod_related_entry_code
1 AMCSD 0005115
